data_7215860
loop_
_publ_author_name
'Wang, Lei'
'Xue, Ruiyu'
'Li, Yuanxin'
'Zhao, Yiran'
'Liu, Faqian'
'Huang, Keke'

_publ_section_title
;
 Hydrogen-bonding patterns in a series of multi-component molecular solids
 formed by 2,3,5,6-tetramethylpyrazine with selected carboxylic acids
;
_journal_issue 30
_journal_name_full CrystEngComm
_journal_page_first 7074
_journal_paper_doi 10.1039/C4CE00749B
_journal_volume 16
_journal_year 2014
_chemical_formula_moiety 'C19 H24 N3 O3'
_chemical_formula_sum 'C19 H24 N3 O3'
_chemical_formula_weight 342.41
_chemical_name_systematic
; 
 ? 
;
_space_group_IT_number 14
_symmetry_cell_setting monoclinic
_symmetry_space_group_name_Hall '-P 2ybc'
_symmetry_space_group_name_H-M 'P 1 21/c 1'
_atom_sites_solution_hydrogens geom
_atom_sites_solution_primary direct
_atom_sites_solution_secondary difmap
_audit_creation_method SHELXL-97
_cell_angle_alpha 90.00
_cell_angle_beta 93.243(2)
_cell_angle_gamma 90.00
_cell_formula_units_Z 4
_cell_length_a 9.3995(12)
_cell_length_b 17.904(2)
_cell_length_c 11.3775(13)
_cell_measurement_temperature 293(2)
_cell_volume 1911.6(4)
_computing_structure_refinement 'SHELXL-97 (Sheldrick, 1997)'
_computing_structure_solution 'SHELXS-97 (Sheldrick, 1990)'
_diffrn_ambient_temperature 293(2)
_diffrn_measured_fraction_theta_full 'ACTA 50'
_diffrn_measured_fraction_theta_max 0.953
_diffrn_radiation_monochromator graphite
_diffrn_radiation_source 'fine-focus sealed tube'
_diffrn_radiation_type MoK\a
_diffrn_radiation_wavelength 0.71073
_diffrn_reflns_av_R_equivalents 0.0994
_diffrn_reflns_av_sigmaI/netI 0.0719
_diffrn_reflns_limit_h_max 11
_diffrn_reflns_limit_h_min -11
_diffrn_reflns_limit_k_max 24
_diffrn_reflns_limit_k_min -18
_diffrn_reflns_limit_l_max 14
_diffrn_reflns_limit_l_min -15
_diffrn_reflns_number 12163
_diffrn_reflns_theta_full 'ACTA 50'
_diffrn_reflns_theta_max 28.55
_diffrn_reflns_theta_min 2.12
_exptl_absorpt_coefficient_mu 0.082
_exptl_absorpt_correction_T_max 0.0001
_exptl_absorpt_correction_T_min 0.0001
_exptl_absorpt_correction_type empirical
_exptl_absorpt_process_details SADABS
_exptl_crystal_colour colorless
_exptl_crystal_density_diffrn 1.190
_exptl_crystal_density_method 'not measured'
_exptl_crystal_description block
_exptl_crystal_F_000 732
_exptl_crystal_size_max 0.22
_exptl_crystal_size_mid 0.16
_exptl_crystal_size_min 0.15
_refine_diff_density_max 0.306
_refine_diff_density_min -0.503
_refine_diff_density_rms 0.131
_refine_ls_extinction_method none
_refine_ls_goodness_of_fit_ref 0.996
_refine_ls_hydrogen_treatment mixed
_refine_ls_matrix_type full
_refine_ls_number_parameters 230
_refine_ls_number_reflns 4648
_refine_ls_number_restraints 0
_refine_ls_restrained_S_all 0.996
_refine_ls_R_factor_all 0.1075
_refine_ls_R_factor_gt 0.0712
_refine_ls_shift/su_max 0.002
_refine_ls_shift/su_mean 0.000
_refine_ls_structure_factor_coef Fsqd
_refine_ls_weighting_details 'calc w=1/[\s^2^(Fo^2^)+(0.1300P)^2^+0.0000P] where P=(Fo^2^+2Fc^2^)/3'
_refine_ls_weighting_scheme calc
_refine_ls_wR_factor_gt 0.1963
_refine_ls_wR_factor_ref 0.2241
_reflns_number_gt 2630
_reflns_number_total 4648
_reflns_threshold_expression >2sigma(I)
_cod_data_source_file c4ce00749b2.cif
_cod_data_source_block compound8
_cod_depositor_comments
;
The following automatic conversions were performed:

'_symmetry_cell_setting' value 'Monoclinic' changed to 'monoclinic'
according to
/usr/data/users/saulius/crontab/automatic-downloads/rss-feeds/RSC/lib/dictionaries/cif_core.dic
dictionary named 'cif_core.dic' version 2.4.2 from 2011-04-26.

Automatic conversion script
Id: cif_fix_values 2281 2013-09-26 08:29:07Z andrius 

 Adding full bibliography for 7215853--7215860.cif.
;
_cod_original_cell_volume 1911.7(4)
_cod_original_sg_symbol_H-M P21/c
_cod_database_code 7215860

loop_
_symmetry_equiv_pos_as_xyz
'x, y, z'
'-x, y+1/2, -z+1/2'
'-x, -y, -z'
'x, -y-1/2, z-1/2'

loop_
_atom_site_label
_atom_site_type_symbol
_atom_site_fract_x
_atom_site_fract_y
_atom_site_fract_z
_atom_site_U_iso_or_equiv
_atom_site_adp_type
_atom_site_occupancy
_atom_site_symmetry_multiplicity
_atom_site_calc_flag
N2 N 0.48055(16) 0.06578(9) 0.66884(13) 0.0574(4) Uani 1 1 d
N3 N 1.39669(16) -0.44744(8) 0.50839(13) 0.0579(4) Uani 1 1 d
C14 C 1.01820(19) -0.26211(10) 0.46557(15) 0.0520(4) Uani 1 1 d
O2 O 1.20686(19) -0.33805(9) 0.53681(14) 0.0879(6) Uani 1 1 d
N1 N 0.68787(18) -0.04119(10) 0.70253(15) 0.0668(5) Uani 1 1 d
C18 C 0.8271(2) -0.14788(11) 0.49511(18) 0.0641(5) Uani 1 1 d
H18 H 0.7621 -0.1097 0.5058 0.080 Uiso 1 1 calc
C16 C 0.9122(2) -0.24792(11) 0.38027(17) 0.0618(5) Uani 1 1 d
H16 H 0.9056 -0.2769 0.3123 0.080 Uiso 1 1 calc
O3 O 0.7130(2) -0.18048(11) 0.30788(16) 0.1091(7) Uani 1 1 d
H3 H 0.6629 -0.1450 0.3246 0.080 Uiso 1 1 calc
C12 C 0.44519(19) -0.00652(11) 0.67682(16) 0.0555(5) Uani 1 1 d
C2 C 1.36023(19) -0.51911(11) 0.49411(16) 0.0576(5) Uani 1 1 d
C3 C 1.5330(2) -0.42692(10) 0.51388(16) 0.0569(5) Uani 1 1 d
C11 C 0.5515(2) -0.06045(10) 0.69351(17) 0.0586(5) Uani 1 1 d
O1 O 1.1186(2) -0.36007(11) 0.35698(15) 0.1157(8) Uani 1 1 d
C10 C 0.6183(2) 0.08526(10) 0.67586(17) 0.0576(5) Uani 1 1 d
C15 C 1.0309(2) -0.21819(11) 0.56620(16) 0.0629(5) Uani 1 1 d
H15 H 1.1033 -0.2272 0.6236 0.080 Uiso 1 1 calc
C9 C 0.7231(2) 0.03099(12) 0.69320(17) 0.0611(5) Uani 1 1 d
C13 C 1.1185(2) -0.32436(12) 0.44640(18) 0.0643(5) Uani 1 1 d
C19 C 0.8154(2) -0.19099(11) 0.39468(18) 0.0611(5) Uani 1 1 d
C17 C 0.9351(3) -0.16123(11) 0.58000(18) 0.0708(6) Uani 1 1 d
H17 H 0.9430 -0.1314 0.6470 0.080 Uiso 1 1 calc
C1 C 1.2053(2) -0.53906(15) 0.4883(2) 0.0854(7) Uani 1 1 d
H1A H 1.1495 -0.4947 0.4969 0.080 Uiso 1 1 calc
H1B H 1.1871 -0.5733 0.5506 0.080 Uiso 1 1 calc
H1C H 1.1799 -0.5620 0.4137 0.080 Uiso 1 1 calc
C8 C 0.6544(3) 0.16659(12) 0.6640(2) 0.0850(7) Uani 1 1 d
H8A H 0.5682 0.1951 0.6528 0.080 Uiso 1 1 calc
H8B H 0.7116 0.1734 0.5976 0.080 Uiso 1 1 calc
H8C H 0.7065 0.1832 0.7342 0.080 Uiso 1 1 calc
C4 C 1.5684(3) -0.34574(12) 0.5294(2) 0.0805(7) Uani 1 1 d
H4A H 1.4819 -0.3175 0.5330 0.080 Uiso 1 1 calc
H4B H 1.6200 -0.3288 0.4640 0.080 Uiso 1 1 calc
H4C H 1.6258 -0.3389 0.6011 0.080 Uiso 1 1 calc
C7 C 0.8790(2) 0.05012(16) 0.7027(3) 0.0936(8) Uani 1 1 d
H7A H 0.9339 0.0053 0.7147 0.080 Uiso 1 1 calc
H7B H 0.8979 0.0833 0.7681 0.080 Uiso 1 1 calc
H7C H 0.9049 0.0741 0.6315 0.080 Uiso 1 1 calc
C6 C 0.2907(2) -0.02584(15) 0.6677(2) 0.0819(7) Uani 1 1 d
H6A H 0.2353 0.0190 0.6584 0.080 Uiso 1 1 calc
H6B H 0.2659 -0.0512 0.7380 0.080 Uiso 1 1 calc
H6C H 0.2713 -0.0578 0.6010 0.080 Uiso 1 1 calc
C5 C 0.5156(3) -0.14189(12) 0.6994(2) 0.0912(8) Uani 1 1 d
H5A H 0.6019 -0.1704 0.7101 0.080 Uiso 1 1 calc
H5B H 0.4651 -0.1568 0.6275 0.080 Uiso 1 1 calc
H5C H 0.4570 -0.1506 0.7644 0.080 Uiso 1 1 calc
H2 H 1.274(3) -0.3757(15) 0.520(2) 0.101(8) Uiso 1 1 d

loop_
_atom_site_aniso_label
_atom_site_aniso_U_11
_atom_site_aniso_U_22
_atom_site_aniso_U_33
_atom_site_aniso_U_23
_atom_site_aniso_U_13
_atom_site_aniso_U_12
N2 0.0518(10) 0.0566(10) 0.0637(10) 0.0062(7) 0.0034(7) 0.0085(7)
N3 0.0511(10) 0.0588(10) 0.0634(10) 0.0008(7) -0.0010(7) 0.0209(7)
C14 0.0509(10) 0.0511(10) 0.0546(10) 0.0008(8) 0.0082(8) 0.0157(8)
O2 0.0853(12) 0.0928(12) 0.0835(11) -0.0181(9) -0.0144(9) 0.0531(9)
N1 0.0643(11) 0.0594(10) 0.0770(11) -0.0105(8) 0.0068(8) 0.0185(8)
C18 0.0708(13) 0.0595(11) 0.0630(12) 0.0005(9) 0.0136(10) 0.0278(9)
C16 0.0597(12) 0.0635(12) 0.0617(11) -0.0130(9) -0.0012(9) 0.0198(9)
O3 0.1012(13) 0.1131(13) 0.1076(13) -0.0406(10) -0.0430(10) 0.0662(11)
C12 0.0535(11) 0.0598(12) 0.0536(10) 0.0070(8) 0.0065(8) 0.0008(8)
C2 0.0495(11) 0.0628(12) 0.0604(11) 0.0033(9) 0.0011(8) 0.0135(9)
C3 0.0577(12) 0.0568(11) 0.0557(11) 0.0030(8) -0.0010(8) 0.0156(8)
C11 0.0677(13) 0.0505(10) 0.0581(11) -0.0024(8) 0.0080(9) 0.0047(9)
O1 0.1395(17) 0.1274(15) 0.0776(11) -0.0343(10) -0.0171(10) 0.0899(13)
C10 0.0553(11) 0.0545(10) 0.0634(11) 0.0016(8) 0.0071(8) 0.0029(8)
C15 0.0708(13) 0.0636(12) 0.0535(10) -0.0026(9) -0.0028(9) 0.0209(9)
C9 0.0492(11) 0.0673(12) 0.0676(12) -0.0094(9) 0.0104(9) 0.0078(9)
C13 0.0631(13) 0.0673(12) 0.0624(12) -0.0043(10) 0.0027(9) 0.0282(9)
C19 0.0542(11) 0.0628(11) 0.0657(12) -0.0040(9) -0.0017(9) 0.0193(9)
C17 0.0941(16) 0.0631(12) 0.0554(11) -0.0063(9) 0.0061(10) 0.0274(11)
C1 0.0536(13) 0.0884(16) 0.1135(19) 0.0025(14) 0.0002(12) 0.0073(11)
C8 0.0833(17) 0.0614(13) 0.1096(19) 0.0084(12) 0.0004(14) -0.0071(11)
C4 0.0875(17) 0.0600(13) 0.0930(16) -0.0030(11) -0.0038(13) 0.0088(11)
C7 0.0531(14) 0.1029(19) 0.126(2) -0.0149(16) 0.0134(13) 0.0026(11)
C6 0.0610(14) 0.0936(17) 0.0908(16) 0.0162(13) 0.0005(11) -0.0098(11)
C5 0.116(2) 0.0549(13) 0.1021(18) 0.0013(12) 0.0015(15) 0.0029(12)

loop_
_atom_type_symbol
_atom_type_description
_atom_type_scat_dispersion_real
_atom_type_scat_dispersion_imag
_atom_type_scat_source
C C 0.0033 0.0016 'International Tables Vol C Tables 4.2.6.8 and 6.1.1.4'
H H 0.0000 0.0000 'International Tables Vol C Tables 4.2.6.8 and 6.1.1.4'
N N 0.0061 0.0033 'International Tables Vol C Tables 4.2.6.8 and 6.1.1.4'
O O 0.0106 0.0060 'International Tables Vol C Tables 4.2.6.8 and 6.1.1.4'

loop_
_geom_angle_atom_site_label_1
_geom_angle_atom_site_label_2
_geom_angle_atom_site_label_3
_geom_angle
_geom_angle_site_symmetry_1
_geom_angle_site_symmetry_3
C10 N2 C12 119.35(15) . .
C3 N3 C2 120.70(15) . .
C16 C14 C15 120.16(16) . .
C16 C14 C13 118.43(16) . .
C15 C14 C13 121.40(16) . .
C13 O2 H2 112.1(16) . .
C11 N1 C9 119.14(16) . .
C19 C18 C17 120.23(16) . .
C19 C18 H18 119.9 . .
C17 C18 H18 119.9 . .
C14 C16 C19 120.54(17) . .
C14 C16 H16 119.7 . .
C19 C16 H16 119.7 . .
C19 O3 H3 109.5 . .
N2 C12 C11 119.94(17) . .
N2 C12 C6 117.62(17) . .
C11 C12 C6 122.44(19) . .
N3 C2 C3 119.41(18) . 3_846
N3 C2 C1 118.47(17) . .
C3 C2 C1 122.11(19) 3_846 .
N3 C3 C2 119.88(18) . 3_846
N3 C3 C4 118.66(17) . .
C2 C3 C4 121.46(19) 3_846 .
N1 C11 C12 120.84(18) . .
N1 C11 C5 117.93(19) . .
C12 C11 C5 121.2(2) . .
N2 C10 C9 120.11(18) . .
N2 C10 C8 118.02(17) . .
C9 C10 C8 121.87(19) . .
C17 C15 C14 119.20(17) . .
C17 C15 H15 120.4 . .
C14 C15 H15 120.4 . .
N1 C9 C10 120.60(18) . .
N1 C9 C7 117.30(18) . .
C10 C9 C7 122.1(2) . .
O1 C13 O2 122.38(17) . .
O1 C13 C14 123.69(17) . .
O2 C13 C14 113.92(16) . .
O3 C19 C18 123.19(16) . .
O3 C19 C16 117.52(17) . .
C18 C19 C16 119.29(17) . .
C15 C17 C18 120.55(17) . .
C15 C17 H17 119.7 . .
C18 C17 H17 119.7 . .
C2 C1 H1A 109.5 . .
C2 C1 H1B 109.5 . .
H1A C1 H1B 109.5 . .
C2 C1 H1C 109.5 . .
H1A C1 H1C 109.5 . .
H1B C1 H1C 109.5 . .
C10 C8 H8A 109.5 . .
C10 C8 H8B 109.5 . .
H8A C8 H8B 109.5 . .
C10 C8 H8C 109.5 . .
H8A C8 H8C 109.5 . .
H8B C8 H8C 109.5 . .
C3 C4 H4A 109.5 . .
C3 C4 H4B 109.5 . .
H4A C4 H4B 109.5 . .
C3 C4 H4C 109.5 . .
H4A C4 H4C 109.5 . .
H4B C4 H4C 109.5 . .
C9 C7 H7A 109.5 . .
C9 C7 H7B 109.5 . .
H7A C7 H7B 109.5 . .
C9 C7 H7C 109.5 . .
H7A C7 H7C 109.5 . .
H7B C7 H7C 109.5 . .
C12 C6 H6A 109.5 . .
C12 C6 H6B 109.5 . .
H6A C6 H6B 109.5 . .
C12 C6 H6C 109.5 . .
H6A C6 H6C 109.5 . .
H6B C6 H6C 109.5 . .
C11 C5 H5A 109.5 . .
C11 C5 H5B 109.5 . .
H5A C5 H5B 109.5 . .
C11 C5 H5C 109.5 . .
H5A C5 H5C 109.5 . .
H5B C5 H5C 109.5 . .

loop_
_geom_bond_atom_site_label_1
_geom_bond_atom_site_label_2
_geom_bond_distance
_geom_bond_site_symmetry_2
N2 C10 1.339(2) .
N2 C12 1.341(2) .
N3 C3 1.331(2) .
N3 C2 1.336(2) .
C14 C16 1.375(2) .
C14 C15 1.389(3) .
C14 C13 1.484(2) .
O2 C13 1.308(2) .
O2 H2 0.95(3) .
N1 C11 1.326(2) .
N1 C9 1.340(3) .
C18 C19 1.378(3) .
C18 C17 1.382(3) .
C18 H18 0.9300 .
C16 C19 1.382(3) .
C16 H16 0.9300 .
O3 C19 1.353(2) .
O3 H3 0.8200 .
C12 C11 1.395(3) .
C12 C6 1.491(3) .
C2 C3 1.400(3) 3_846
C2 C1 1.497(3) .
C3 C2 1.400(3) 3_846
C3 C4 1.499(3) .
C11 C5 1.499(3) .
O1 C13 1.202(2) .
C10 C9 1.390(3) .
C10 C8 1.503(3) .
C15 C17 1.375(3) .
C15 H15 0.9300 .
C9 C7 1.503(3) .
C17 H17 0.9300 .
C1 H1A 0.9600 .
C1 H1B 0.9600 .
C1 H1C 0.9600 .
C8 H8A 0.9600 .
C8 H8B 0.9600 .
C8 H8C 0.9600 .
C4 H4A 0.9600 .
C4 H4B 0.9600 .
C4 H4C 0.9600 .
C7 H7A 0.9600 .
C7 H7B 0.9600 .
C7 H7C 0.9600 .
C6 H6A 0.9600 .
C6 H6B 0.9600 .
C6 H6C 0.9600 .
C5 H5A 0.9600 .
C5 H5B 0.9600 .
C5 H5C 0.9600 .
